data_7021929
loop_
_publ_author_name
'Mitra, Joyee'
'Pal, Kuntal'
'Sarkar, Sabyasachi'

_publ_section_title
;
 Second order non-linear optical activity of arsenic and antimony
 dithiolene complexes.
;
_journal_issue 38
_journal_name_full 'Dalton transactions (Cambridge, England : 2003)'
_journal_page_first 13905
_journal_page_last 13911
_journal_paper_doi 10.1039/c3dt51585k
_journal_volume 42
_journal_year 2013
_chemical_formula_moiety 'C24 H20 P, C8 As N4 S4'
_chemical_formula_sum 'C32 H20 As N4 P S4'
_chemical_formula_weight 694.69
_chemical_name_systematic
;
?
;
_space_group_IT_number 14
_symmetry_cell_setting monoclinic
_symmetry_space_group_name_Hall '-P 2ybc'
_symmetry_space_group_name_H-M 'P 1 21/c 1'
_atom_sites_solution_hydrogens geom
_atom_sites_solution_primary direct
_atom_sites_solution_secondary difmap
_audit_creation_method SHELXL-97
_cell_angle_alpha 90.00
_cell_angle_beta 99.696(12)
_cell_angle_gamma 90.00
_cell_formula_units_Z 4
_cell_length_a 7.713(5)
_cell_length_b 15.765(5)
_cell_length_c 26.415(5)
_cell_measurement_temperature 100(2)
_cell_volume 3166(2)
_computing_cell_refinement 'SAINT 6.45 ( Bruker, 2003)'
_computing_data_collection 'SMART 5.628 (Bruker, 2003)'
_computing_data_reduction 'SAINT 6.45 (Bruker, 2003)'
_computing_molecular_graphics 'Diamond 3.1e, Ortep'
_computing_structure_refinement 'SHELXL-97 (Sheldrick, 1997)'
_computing_structure_solution SIR-97
_diffrn_ambient_temperature 100(2)
_diffrn_measured_fraction_theta_full 0.992
_diffrn_measured_fraction_theta_max 0.992
_diffrn_measurement_device_type 'Bruker SMART APEX'
_diffrn_measurement_method /w-scans
_diffrn_radiation_monochromator graphite
_diffrn_radiation_probe x-ray
_diffrn_radiation_type MoK\a
_diffrn_radiation_wavelength 0.71069
_diffrn_reflns_av_R_equivalents 0.0413
_diffrn_reflns_av_sigmaI/netI 0.0594
_diffrn_reflns_limit_h_max 9
_diffrn_reflns_limit_h_min -10
_diffrn_reflns_limit_k_max 21
_diffrn_reflns_limit_k_min -21
_diffrn_reflns_limit_l_max 32
_diffrn_reflns_limit_l_min -35
_diffrn_reflns_number 20593
_diffrn_reflns_theta_full 28.31
_diffrn_reflns_theta_max 28.31
_diffrn_reflns_theta_min 2.58
_diffrn_source 'fine-focus sealed tube'
_exptl_absorpt_coefficient_mu 1.417
_exptl_absorpt_correction_T_max 0.895
_exptl_absorpt_correction_T_min 0.758
_exptl_absorpt_correction_type empirical
_exptl_crystal_colour yellow
_exptl_crystal_density_diffrn 1.457
_exptl_crystal_density_method 'not measured'
_exptl_crystal_description needle
_exptl_crystal_F_000 1408
_exptl_crystal_size_max 0.2
_exptl_crystal_size_mid 0.18
_exptl_crystal_size_min 0.08
_refine_diff_density_max 0.984
_refine_diff_density_min -0.827
_refine_diff_density_rms 0.135
_refine_ls_extinction_method none
_refine_ls_goodness_of_fit_ref 1.028
_refine_ls_hydrogen_treatment constr
_refine_ls_matrix_type full
_refine_ls_number_parameters 379
_refine_ls_number_reflns 7815
_refine_ls_number_restraints 0
_refine_ls_restrained_S_all 1.028
_refine_ls_R_factor_all 0.1252
_refine_ls_R_factor_gt 0.0791
_refine_ls_shift/su_max 0.000
_refine_ls_shift/su_mean 0.000
_refine_ls_structure_factor_coef Fsqd
_refine_ls_weighting_details 'calc w=1/[\s^2^(Fo^2^)+(0.0929P)^2^+16.5004P] where P=(Fo^2^+2Fc^2^)/3'
_refine_ls_weighting_scheme calc
_refine_ls_wR_factor_gt 0.1920
_refine_ls_wR_factor_ref 0.2391
_reflns_number_gt 5070
_reflns_number_total 7815
_reflns_threshold_expression >2sigma(I)
_cod_data_source_file c3dt51585k.txt
_cod_data_source_block As(mnt)2
_cod_depositor_comments
;
The following automatic conversions were performed:

'_symmetry_cell_setting' value 'Monoclinic' changed to 'monoclinic'
according to /home/saulius/struct/CIF-dictionaries/cif_core.dic
dictionary named 'cif_core.dic' version 2.4.2 from
2011-04-26.

'_exptl_absorpt_correction_type' value 'Empirical'
changed to 'empirical' according to
/home/saulius/struct/CIF-dictionaries/cif_core.dic dictionary named
'cif_core.dic' version 2.4.2 from 2011-04-26.

Automatic conversion script
Id: cif_fix_values 1891 2012-01-12 08:04:46Z andrius 
;
_cod_original_sg_symbol_H-M P21/c
_cod_database_code 7021929

loop_
_symmetry_equiv_pos_as_xyz
'x, y, z'
'-x, y+1/2, -z+1/2'
'-x, -y, -z'
'x, -y-1/2, z-1/2'

loop_
_atom_site_label
_atom_site_type_symbol
_atom_site_fract_x
_atom_site_fract_y
_atom_site_fract_z
_atom_site_U_iso_or_equiv
_atom_site_adp_type
_atom_site_occupancy
_atom_site_symmetry_multiplicity
_atom_site_calc_flag
_atom_site_refinement_flags
P1 P 0.43155(17) 0.47665(8) 0.32503(5) 0.0255(3) Uani 1 1 d .
C9 C 0.5468(6) 0.4170(3) 0.28358(18) 0.0257(10) Uani 1 1 d .
C10 C 0.5228(7) 0.3296(3) 0.27805(19) 0.0286(10) Uani 1 1 d .
H10 H 0.4482 0.3010 0.2964 0.034 Uiso 1 1 calc R
C11 C 0.6122(7) 0.2860(3) 0.2447(2) 0.0329(11) Uani 1 1 d .
H11 H 0.5991 0.2275 0.2411 0.039 Uiso 1 1 calc R
C12 C 0.7210(8) 0.3292(4) 0.2167(2) 0.0374(13) Uani 1 1 d .
H12 H 0.7789 0.2999 0.1939 0.045 Uiso 1 1 calc R
C13 C 0.7434(8) 0.4153(4) 0.2224(2) 0.0407(13) Uani 1 1 d .
H13 H 0.8163 0.4437 0.2034 0.049 Uiso 1 1 calc R
C14 C 0.6595(8) 0.4605(3) 0.2561(2) 0.0339(12) Uani 1 1 d .
H14 H 0.6774 0.5185 0.2605 0.041 Uiso 1 1 calc R
C15 C 0.2682(7) 0.5424(3) 0.2885(2) 0.0295(11) Uani 1 1 d .
C16 C 0.2557(8) 0.5525(3) 0.2357(2) 0.0329(11) Uani 1 1 d .
H16 H 0.3351 0.5252 0.2183 0.040 Uiso 1 1 calc R
C17 C 0.1247(8) 0.6032(4) 0.2092(2) 0.0402(13) Uani 1 1 d .
H17 H 0.1154 0.6095 0.1739 0.048 Uiso 1 1 calc R
C18 C 0.0070(8) 0.6446(4) 0.2350(3) 0.0422(14) Uani 1 1 d .
H18 H -0.0788 0.6797 0.2170 0.051 Uiso 1 1 calc R
C19 C 0.0165(7) 0.6341(3) 0.2873(3) 0.0390(13) Uani 1 1 d .
H19 H -0.0641 0.6611 0.3044 0.047 Uiso 1 1 calc R
C20 C 0.1468(7) 0.5832(3) 0.3141(2) 0.0353(12) Uani 1 1 d .
H20 H 0.1537 0.5759 0.3493 0.042 Uiso 1 1 calc R
C21 C 0.3179(7) 0.4089(3) 0.36326(19) 0.0279(10) Uani 1 1 d .
C22 C 0.1633(7) 0.3694(3) 0.3400(2) 0.0312(11) Uani 1 1 d .
H22 H 0.1215 0.3771 0.3052 0.037 Uiso 1 1 calc R
C23 C 0.0723(8) 0.3182(3) 0.3695(2) 0.0367(12) Uani 1 1 d .
H23 H -0.0317 0.2920 0.3545 0.044 Uiso 1 1 calc R
C24 C 0.1359(8) 0.3062(4) 0.4209(2) 0.0422(14) Uani 1 1 d .
H24 H 0.0746 0.2715 0.4402 0.051 Uiso 1 1 calc R
C25 C 0.2894(9) 0.3449(4) 0.4441(2) 0.0473(15) Uani 1 1 d .
H25 H 0.3315 0.3362 0.4788 0.057 Uiso 1 1 calc R
C26 C 0.3806(8) 0.3969(4) 0.4150(2) 0.0366(12) Uani 1 1 d .
H26 H 0.4837 0.4236 0.4303 0.044 Uiso 1 1 calc R
C27 C 0.5939(7) 0.5381(3) 0.3663(2) 0.0297(11) Uani 1 1 d .
C28 C 0.5633(8) 0.6223(3) 0.3784(2) 0.0359(12) Uani 1 1 d .
H28 H 0.4589 0.6491 0.3643 0.043 Uiso 1 1 calc R
C29 C 0.6919(9) 0.6655(4) 0.4120(2) 0.0449(15) Uani 1 1 d .
H29 H 0.6739 0.7218 0.4203 0.054 Uiso 1 1 calc R
C30 C 0.8455(9) 0.6251(4) 0.4331(2) 0.0453(15) Uani 1 1 d .
H30 H 0.9295 0.6543 0.4560 0.054 Uiso 1 1 calc R
C31 C 0.8767(8) 0.5429(4) 0.4209(2) 0.0430(14) Uani 1 1 d .
H31 H 0.9820 0.5169 0.4351 0.052 Uiso 1 1 calc R
C32 C 0.7512(8) 0.4982(4) 0.3875(2) 0.0370(12) Uani 1 1 d .
H32 H 0.7717 0.4421 0.3793 0.044 Uiso 1 1 calc R
As1 As 0.27314(13) 0.46338(5) 0.01495(3) 0.0646(3) Uani 1 1 d .
S1 S 0.3339(3) 0.44468(17) 0.11068(7) 0.0870(9) Uani 1 1 d .
S2 S 0.0274(2) 0.38094(9) 0.01370(5) 0.0457(4) Uani 1 1 d .
S3 S 0.4842(3) 0.36215(14) 0.01333(6) 0.0628(6) Uani 1 1 d .
S4 S 0.2119(3) 0.45661(10) -0.08250(6) 0.0559(5) Uani 1 1 d .
N1 N 0.1486(6) 0.3313(3) 0.21037(17) 0.0384(11) Uani 1 1 d .
N2 N -0.2044(7) 0.2484(3) 0.09451(19) 0.0443(12) Uani 1 1 d .
N3 N 0.7225(8) 0.2433(6) -0.0723(3) 0.086(2) Uani 1 1 d .
N4 N 0.4139(7) 0.3597(3) -0.18501(19) 0.0380(11) Uani 1 1 d .
C1 C 0.1596(8) 0.3799(3) 0.1173(2) 0.0356(12) Uani 1 1 d .
C2 C 0.1522(7) 0.3517(3) 0.1689(2) 0.0311(11) Uani 1 1 d .
C3 C 0.0345(7) 0.3535(3) 0.07832(19) 0.0292(10) Uani 1 1 d .
C4 C -0.0993(7) 0.2960(3) 0.08734(19) 0.0302(11) Uani 1 1 d .
C5 C 0.4896(8) 0.3497(4) -0.0524(2) 0.0453(15) Uani 1 1 d .
C6 C 0.6191(9) 0.2907(6) -0.0641(3) 0.061(2) Uani 1 1 d .
C7 C 0.3788(8) 0.3879(3) -0.0904(2) 0.0375(13) Uani 1 1 d .
C8 C 0.4000(8) 0.3713(3) -0.1428(2) 0.0337(12) Uani 1 1 d .

loop_
_atom_site_aniso_label
_atom_site_aniso_U_11
_atom_site_aniso_U_22
_atom_site_aniso_U_33
_atom_site_aniso_U_23
_atom_site_aniso_U_13
_atom_site_aniso_U_12
P1 0.0315(7) 0.0205(6) 0.0271(6) -0.0001(5) 0.0118(5) -0.0006(5)
C9 0.030(3) 0.022(2) 0.026(2) -0.0016(18) 0.0086(19) 0.0042(18)
C10 0.030(3) 0.026(2) 0.031(3) 0.002(2) 0.007(2) -0.0001(19)
C11 0.041(3) 0.024(2) 0.035(3) 0.001(2) 0.011(2) 0.005(2)
C12 0.045(3) 0.034(3) 0.036(3) -0.001(2) 0.017(2) 0.010(2)
C13 0.050(4) 0.036(3) 0.041(3) 0.006(2) 0.023(3) 0.001(3)
C14 0.046(3) 0.025(2) 0.036(3) 0.000(2) 0.023(2) -0.001(2)
C15 0.032(3) 0.024(2) 0.033(3) 0.002(2) 0.008(2) -0.004(2)
C16 0.044(3) 0.023(2) 0.034(3) 0.003(2) 0.011(2) -0.003(2)
C17 0.050(4) 0.036(3) 0.034(3) 0.005(2) 0.007(3) -0.003(3)
C18 0.036(3) 0.031(3) 0.057(4) 0.007(3) 0.001(3) 0.002(2)
C19 0.032(3) 0.025(3) 0.063(4) -0.001(2) 0.017(3) 0.000(2)
C20 0.040(3) 0.028(3) 0.041(3) 0.001(2) 0.017(2) 0.002(2)
C21 0.035(3) 0.022(2) 0.029(2) 0.0004(19) 0.013(2) 0.0004(19)
C22 0.037(3) 0.030(3) 0.030(3) -0.001(2) 0.012(2) 0.001(2)
C23 0.041(3) 0.029(3) 0.043(3) -0.005(2) 0.015(2) -0.006(2)
C24 0.046(3) 0.038(3) 0.049(3) 0.012(3) 0.028(3) 0.001(3)
C25 0.052(4) 0.058(4) 0.036(3) 0.015(3) 0.015(3) -0.006(3)
C26 0.039(3) 0.039(3) 0.033(3) 0.003(2) 0.009(2) -0.003(2)
C27 0.035(3) 0.026(2) 0.032(3) 0.001(2) 0.017(2) -0.002(2)
C28 0.044(3) 0.032(3) 0.034(3) -0.003(2) 0.014(2) -0.007(2)
C29 0.063(4) 0.029(3) 0.047(3) -0.011(2) 0.021(3) -0.017(3)
C30 0.047(4) 0.052(4) 0.038(3) -0.009(3) 0.010(3) -0.025(3)
C31 0.035(3) 0.051(4) 0.043(3) -0.001(3) 0.008(3) -0.011(3)
C32 0.041(3) 0.033(3) 0.039(3) -0.003(2) 0.010(2) -0.002(2)
As1 0.1189(7) 0.0477(4) 0.0380(4) -0.0171(3) 0.0445(4) -0.0485(4)
S1 0.1135(18) 0.1204(18) 0.0356(9) -0.0295(10) 0.0370(10) -0.0936(16)
S2 0.0818(12) 0.0328(7) 0.0239(6) -0.0015(5) 0.0131(7) -0.0178(7)
S3 0.0635(11) 0.0949(15) 0.0294(8) 0.0063(8) 0.0059(7) -0.0432(11)
S4 0.1090(15) 0.0316(7) 0.0361(8) 0.0032(6) 0.0385(9) 0.0109(8)
N1 0.044(3) 0.044(3) 0.027(2) -0.001(2) 0.007(2) -0.012(2)
N2 0.040(3) 0.056(3) 0.038(3) -0.001(2) 0.009(2) -0.012(2)
N3 0.034(3) 0.136(7) 0.088(5) 0.026(5) 0.016(3) 0.006(4)
N4 0.048(3) 0.029(2) 0.040(3) -0.0049(19) 0.016(2) -0.004(2)
C1 0.047(3) 0.034(3) 0.028(3) -0.007(2) 0.015(2) -0.011(2)
C2 0.031(3) 0.031(3) 0.033(3) -0.005(2) 0.008(2) -0.009(2)
C3 0.039(3) 0.022(2) 0.028(2) -0.0021(19) 0.009(2) -0.002(2)
C4 0.034(3) 0.031(3) 0.026(2) 0.003(2) 0.006(2) 0.000(2)
C5 0.040(3) 0.054(4) 0.043(3) 0.001(3) 0.013(3) -0.025(3)
C6 0.025(3) 0.101(6) 0.056(4) 0.016(4) 0.007(3) -0.010(4)
C7 0.054(4) 0.033(3) 0.028(3) -0.001(2) 0.014(2) -0.014(3)
C8 0.043(3) 0.023(2) 0.037(3) -0.002(2) 0.013(2) -0.007(2)

loop_
_atom_type_symbol
_atom_type_description
_atom_type_scat_dispersion_real
_atom_type_scat_dispersion_imag
_atom_type_scat_source
C C 0.0030 0.0020 'International Tables Vol C Tables 4.2.6.8 and 6.1.1.4'
H H 0.0000 0.0000 'International Tables Vol C Tables 4.2.6.8 and 6.1.1.4'
As As 0.0500 2.0060 'International Tables Vol C Tables 4.2.6.8 and 6.1.1.4'
N N 0.0060 0.0030 'International Tables Vol C Tables 4.2.6.8 and 6.1.1.4'
P P 0.1020 0.0940 'International Tables Vol C Tables 4.2.6.8 and 6.1.1.4'
S S 0.1250 0.1230 'International Tables Vol C Tables 4.2.6.8 and 6.1.1.4'

loop_
_geom_angle_atom_site_label_1
_geom_angle_atom_site_label_2
_geom_angle_atom_site_label_3
_geom_angle
C15 P1 C9 110.7(2)
C15 P1 C27 111.8(2)
C9 P1 C27 106.7(2)
C15 P1 C21 106.4(2)
C9 P1 C21 111.8(2)
C27 P1 C21 109.6(2)
C10 C9 C14 120.8(4)
C10 C9 P1 120.8(4)
C14 C9 P1 118.4(4)
C11 C10 C9 119.0(5)
C11 C10 H10 120.5
C9 C10 H10 120.5
C12 C11 C10 120.2(5)
C12 C11 H11 119.9
C10 C11 H11 119.9
C13 C12 C11 120.2(5)
C13 C12 H12 119.9
C11 C12 H12 119.9
C12 C13 C14 121.1(5)
C12 C13 H13 119.5
C14 C13 H13 119.5
C13 C14 C9 118.7(5)
C13 C14 H14 120.7
C9 C14 H14 120.7
C16 C15 C20 119.5(5)
C16 C15 P1 122.1(4)
C20 C15 P1 118.3(4)
C17 C16 C15 119.6(5)
C17 C16 H16 120.2
C15 C16 H16 120.2
C16 C17 C18 120.4(5)
C16 C17 H17 119.8
C18 C17 H17 119.8
C19 C18 C17 120.4(5)
C19 C18 H18 119.8
C17 C18 H18 119.8
C18 C19 C20 119.5(5)
C18 C19 H19 120.3
C20 C19 H19 120.3
C19 C20 C15 120.5(5)
C19 C20 H20 119.8
C15 C20 H20 119.8
C26 C21 C22 120.4(5)
C26 C21 P1 120.9(4)
C22 C21 P1 118.7(4)
C23 C22 C21 119.1(5)
C23 C22 H22 120.4
C21 C22 H22 120.4
C24 C23 C22 120.2(5)
C24 C23 H23 119.9
C22 C23 H23 119.9
C23 C24 C25 120.9(5)
C23 C24 H24 119.5
C25 C24 H24 119.5
C24 C25 C26 119.3(6)
C24 C25 H25 120.3
C26 C25 H25 120.3
C21 C26 C25 120.0(6)
C21 C26 H26 120.0
C25 C26 H26 120.0
C28 C27 C32 120.4(5)
C28 C27 P1 121.6(4)
C32 C27 P1 118.0(4)
C29 C28 C27 118.8(6)
C29 C28 H28 120.6
C27 C28 H28 120.6
C30 C29 C28 120.2(5)
C30 C29 H29 119.9
C28 C29 H29 119.9
C31 C30 C29 121.1(6)
C31 C30 H30 119.4
C29 C30 H30 119.4
C30 C31 C32 120.0(6)
C30 C31 H31 120.0
C32 C31 H31 120.0
C31 C32 C27 119.5(5)
C31 C32 H32 120.3
C27 C32 H32 120.3
S3 As1 S2 101.17(8)
S3 As1 S1 85.65(9)
S2 As1 S1 87.80(6)
S3 As1 S4 87.89(6)
S2 As1 S4 87.10(6)
S1 As1 S4 170.85(8)
C1 S1 As1 99.0(2)
C3 S2 As1 103.63(19)
C5 S3 As1 103.4(3)
C7 S4 As1 97.7(2)
C3 C1 C2 119.2(5)
C3 C1 S1 125.0(4)
C2 C1 S1 115.8(4)
N1 C2 C1 178.1(6)
C1 C3 C4 120.8(5)
C1 C3 S2 124.5(4)
C4 C3 S2 114.6(4)
N2 C4 C3 178.5(6)
C7 C5 C6 120.4(6)
C7 C5 S3 124.7(5)
C6 C5 S3 114.8(5)
N3 C6 C5 178.5(8)
C5 C7 C8 118.3(6)
C5 C7 S4 125.8(5)
C8 C7 S4 115.9(4)
N4 C8 C7 178.3(6)

loop_
_geom_bond_atom_site_label_1
_geom_bond_atom_site_label_2
_geom_bond_distance
P1 C15 1.784(5)
P1 C9 1.789(5)
P1 C27 1.799(6)
P1 C21 1.797(5)
C9 C10 1.395(7)
C9 C14 1.401(7)
C10 C11 1.390(7)
C10 H10 0.9300
C11 C12 1.388(7)
C11 H11 0.9300
C12 C13 1.373(8)
C12 H12 0.9300
C13 C14 1.383(7)
C13 H13 0.9300
C14 H14 0.9300
C15 C16 1.391(7)
C15 C20 1.399(7)
C16 C17 1.383(8)
C16 H16 0.9300
C17 C18 1.387(8)
C17 H17 0.9300
C18 C19 1.380(9)
C18 H18 0.9300
C19 C20 1.385(8)
C19 H19 0.9300
C20 H20 0.9300
C21 C26 1.383(7)
C21 C22 1.393(7)
C22 C23 1.391(7)
C22 H22 0.9300
C23 C24 1.376(8)
C23 H23 0.9300
C24 C25 1.380(9)
C24 H24 0.9300
C25 C26 1.394(8)
C25 H25 0.9300
C26 H26 0.9300
C27 C28 1.394(7)
C27 C32 1.397(8)
C28 C29 1.392(8)
C28 H28 0.9300
C29 C30 1.378(9)
C29 H29 0.9300
C30 C31 1.366(9)
C30 H30 0.9300
C31 C32 1.387(8)
C31 H31 0.9300
C32 H32 0.9300
As1 S3 2.285(3)
As1 S2 2.294(2)
As1 S1 2.510(2)
As1 S4 2.5397(18)
S1 C1 1.721(6)
S2 C3 1.753(5)
S3 C5 1.755(6)
S4 C7 1.722(6)
N1 C2 1.147(7)
N2 C4 1.144(7)
N3 C6 1.140(11)
N4 C8 1.152(7)
C1 C3 1.353(8)
C1 C2 1.443(7)
C3 C4 1.423(7)
C5 C7 1.345(9)
C5 C6 1.436(11)
C7 C8 1.446(7)
